data_4339329
loop_
_publ_author_name
'Reisner, Erwin'
'Telser, Joshua'
'Lippard, Stephen J.'

_publ_section_title
;
 A planar carboxylate-rich tetraironII complex and its conversion to
 linear triironII and paddlewheel diironII complexes.
;
_journal_issue 25
_journal_name_full 'Inorganic chemistry'
_journal_page_first 10754
_journal_page_last 10770
_journal_paper_doi 10.1021/ic701663j
_journal_volume 46
_journal_year 2007
_chemical_formula_moiety 'C86 H74 Fe3 O16'
_chemical_formula_sum 'C86 H74 Fe3 O16'
_chemical_formula_weight 1530.98
_chemical_name_common '[Fe3(O2Cbiph)6(dme)2]'
_chemical_name_systematic
;

 ?

;
_space_group_IT_number 2
_symmetry_cell_setting triclinic
_symmetry_space_group_name_Hall '-P 1'
_symmetry_space_group_name_H-M 'P -1'
_atom_sites_solution_hydrogens geom
_atom_sites_solution_primary direct
_atom_sites_solution_secondary difmap
_audit_creation_method SHELXL-97
_cell_angle_alpha 104.55(2)
_cell_angle_beta 115.45(2)
_cell_angle_gamma 90.96(3)
_cell_formula_units_Z 1
_cell_length_a 12.222(13)
_cell_length_b 12.345(9)
_cell_length_c 13.650(11)
_cell_measurement_reflns_used 5608
_cell_measurement_temperature 110(2)
_cell_measurement_theta_max 28.15
_cell_measurement_theta_min 2.36
_cell_volume 1782(3)
_computing_cell_refinement 'Bruker SMART'
_computing_data_collection 'Bruker SMART'
_computing_data_reduction 'Bruker SAINT'
_computing_molecular_graphics 'Bruker SHELXTL'
_computing_publication_material 'Bruker SHELXTL'
_computing_structure_refinement 'SHELXL-97 (Sheldrick, 1997)'
_computing_structure_solution 'SHELXS-97 (Sheldrick, 1990)'
_diffrn_ambient_temperature 110(2)
_diffrn_measured_fraction_theta_full 0.988
_diffrn_measured_fraction_theta_max 0.988
_diffrn_measurement_device_type 'CCD area detector'
_diffrn_measurement_method 'phi and omega scans'
_diffrn_radiation_monochromator graphite
_diffrn_radiation_source 'fine-focus sealed tube'
_diffrn_radiation_type MoK\a
_diffrn_radiation_wavelength 0.71073
_diffrn_reflns_av_R_equivalents 0.0424
_diffrn_reflns_av_sigmaI/netI 0.0430
_diffrn_reflns_limit_h_max 15
_diffrn_reflns_limit_h_min -16
_diffrn_reflns_limit_k_max 16
_diffrn_reflns_limit_k_min -16
_diffrn_reflns_limit_l_max 17
_diffrn_reflns_limit_l_min -17
_diffrn_reflns_number 30602
_diffrn_reflns_theta_full 27.91
_diffrn_reflns_theta_max 27.91
_diffrn_reflns_theta_min 2.35
_exptl_absorpt_coefficient_mu 0.675
_exptl_absorpt_correction_T_max 0.9670
_exptl_absorpt_correction_T_min 0.8232
_exptl_absorpt_correction_type empirical
_exptl_absorpt_process_details SADABS
_exptl_crystal_colour yellow
_exptl_crystal_density_diffrn 1.427
_exptl_crystal_density_method 'not measured'
_exptl_crystal_description block
_exptl_crystal_F_000 796
_exptl_crystal_size_max 0.30
_exptl_crystal_size_mid 0.10
_exptl_crystal_size_min 0.05
_refine_diff_density_max 0.411
_refine_diff_density_min -0.356
_refine_diff_density_rms 0.067
_refine_ls_extinction_method none
_refine_ls_goodness_of_fit_ref 1.065
_refine_ls_hydrogen_treatment constr
_refine_ls_matrix_type full
_refine_ls_number_parameters 477
_refine_ls_number_reflns 8407
_refine_ls_number_restraints 0
_refine_ls_restrained_S_all 1.065
_refine_ls_R_factor_all 0.0526
_refine_ls_R_factor_gt 0.0415
_refine_ls_shift/su_max 0.000
_refine_ls_shift/su_mean 0.000
_refine_ls_structure_factor_coef Fsqd
_refine_ls_weighting_details 'calc w=1/[\s^2^(Fo^2^)+(0.0420P)^2^+0.6766P] where P=(Fo^2^+2Fc^2^)/3'
_refine_ls_weighting_scheme calc
_refine_ls_wR_factor_gt 0.0916
_refine_ls_wR_factor_ref 0.0964
_reflns_number_gt 7061
_reflns_number_total 8407
_reflns_threshold_expression >2sigma(I)
_cod_data_source_file ic701663j-file003.cif
_cod_data_source_block 8
_cod_depositor_comments
;
The following automatic conversions were performed:

'_symmetry_cell_setting' value 'Triclinic' changed to 'triclinic'
according to
/usr/data/users/saulius/automatic-downloads/retrospective/ACS/lib/dictionaries/cif_core.dic
dictionary named 'cif_core.dic' version 2.4.2 from 2011-04-26.

Automatic conversion script
Id: cif_fix_values 2281 2013-09-26 08:29:07Z andrius 
;
_cod_original_sg_symbol_H-M P-1
_cod_database_code 4339329

loop_
_symmetry_equiv_pos_as_xyz
'x, y, z'
'-x, -y, -z'

loop_
_atom_site_label
_atom_site_type_symbol
_atom_site_fract_x
_atom_site_fract_y
_atom_site_fract_z
_atom_site_U_iso_or_equiv
_atom_site_adp_type
_atom_site_occupancy
_atom_site_symmetry_multiplicity
_atom_site_calc_flag
_atom_site_refinement_flags
Fe1 Fe 0.23851(2) 0.01999(2) 0.41397(2) 0.01357(7) Uani 1 1 d .
Fe2 Fe 0.0000 0.0000 0.5000 0.01210(9) Uani 1 2 d S
O1 O 0.13648(12) 0.11363(10) 0.50131(11) 0.0163(3) Uani 1 1 d .
O2 O 0.33693(12) 0.14264(11) 0.58146(11) 0.0183(3) Uani 1 1 d .
O3 O -0.04312(12) -0.08422(11) 0.32956(11) 0.0174(3) Uani 1 1 d .
O4 O 0.08876(12) -0.03672(11) 0.26710(11) 0.0174(3) Uani 1 1 d .
O5 O 0.12752(12) -0.11084(11) 0.55791(11) 0.0190(3) Uani 1 1 d .
O6 O 0.25550(12) -0.11584(11) 0.47840(11) 0.0183(3) Uani 1 1 d .
O7 O 0.30355(12) 0.15973(11) 0.36299(12) 0.0210(3) Uani 1 1 d .
O8 O 0.37786(12) -0.03953(11) 0.36864(11) 0.0183(3) Uani 1 1 d .
C1 C 0.2816(2) 0.27357(17) 0.3984(2) 0.0322(5) Uani 1 1 d .
H1A H 0.3337 0.3059 0.4798 0.048 Uiso 1 1 calc R
H1B H 0.1954 0.2733 0.3826 0.048 Uiso 1 1 calc R
H1C H 0.3007 0.3191 0.3569 0.048 Uiso 1 1 calc R
C2 C 0.43043(18) 0.15386(17) 0.39247(18) 0.0241(4) Uani 1 1 d .
H2A H 0.4790 0.1723 0.4757 0.029 Uiso 1 1 calc R
H2B H 0.4622 0.2082 0.3652 0.029 Uiso 1 1 calc R
C3 C 0.43877(19) 0.03515(18) 0.33676(18) 0.0227(4) Uani 1 1 d .
H3A H 0.3991 0.0202 0.2534 0.027 Uiso 1 1 calc R
H3B H 0.5256 0.0237 0.3619 0.027 Uiso 1 1 calc R
C4 C 0.3560(2) -0.15479(17) 0.29969(18) 0.0250(4) Uani 1 1 d .
H4A H 0.3006 -0.1599 0.2208 0.037 Uiso 1 1 calc R
H4B H 0.3187 -0.2040 0.3268 0.037 Uiso 1 1 calc R
H4C H 0.4338 -0.1788 0.3047 0.037 Uiso 1 1 calc R
C21 C 0.23787(17) 0.16912(15) 0.58047(16) 0.0162(4) Uani 1 1 d .
C22 C 0.23528(18) 0.27468(15) 0.66327(17) 0.0197(4) Uani 1 1 d .
C23 C 0.1411(2) 0.33698(17) 0.6199(2) 0.0267(5) Uani 1 1 d .
H23A H 0.0779 0.3074 0.5448 0.032 Uiso 1 1 calc R
C24 C 0.1392(2) 0.44269(18) 0.6864(2) 0.0346(6) Uani 1 1 d .
H24A H 0.0753 0.4854 0.6563 0.042 Uiso 1 1 calc R
C25 C 0.2301(2) 0.48490(18) 0.7954(2) 0.0374(6) Uani 1 1 d .
H25A H 0.2296 0.5573 0.8404 0.045 Uiso 1 1 calc R
C26 C 0.3220(2) 0.42213(18) 0.8396(2) 0.0326(5) Uani 1 1 d .
H26A H 0.3835 0.4519 0.9154 0.039 Uiso 1 1 calc R
C27 C 0.32689(19) 0.31544(17) 0.77541(18) 0.0233(4) Uani 1 1 d .
C28 C 0.4193(2) 0.24713(19) 0.83254(17) 0.0260(5) Uani 1 1 d .
C29 C 0.3842(2) 0.13592(18) 0.82442(17) 0.0250(4) Uani 1 1 d .
H29A H 0.3020 0.1013 0.7756 0.030 Uiso 1 1 calc R
C30 C 0.4674(2) 0.0751(2) 0.88646(19) 0.0352(6) Uani 1 1 d .
H30A H 0.4415 -0.0001 0.8810 0.042 Uiso 1 1 calc R
C31 C 0.5875(2) 0.1233(3) 0.9561(2) 0.0427(7) Uani 1 1 d .
H31A H 0.6443 0.0815 0.9990 0.051 Uiso 1 1 calc R
C32 C 0.6250(2) 0.2315(3) 0.9635(2) 0.0447(7) Uani 1 1 d .
H32A H 0.7083 0.2639 1.0100 0.054 Uiso 1 1 calc R
C33 C 0.5416(2) 0.2947(2) 0.90317(19) 0.0351(6) Uani 1 1 d .
H33A H 0.5680 0.3703 0.9102 0.042 Uiso 1 1 calc R
C41 C -0.01520(17) -0.07538(15) 0.25370(15) 0.0150(4) Uani 1 1 d .
C42 C -0.11271(17) -0.11921(16) 0.13356(16) 0.0171(4) Uani 1 1 d .
C43 C -0.16727(18) -0.23088(17) 0.09822(17) 0.0215(4) Uani 1 1 d .
H43A H -0.1464 -0.2732 0.1515 0.026 Uiso 1 1 calc R
C44 C -0.2511(2) -0.28124(19) -0.01276(19) 0.0306(5) Uani 1 1 d .
H44A H -0.2875 -0.3576 -0.0358 0.037 Uiso 1 1 calc R
C45 C -0.2816(2) -0.2195(2) -0.09004(19) 0.0362(6) Uani 1 1 d .
H45A H -0.3376 -0.2539 -0.1671 0.043 Uiso 1 1 calc R
C46 C -0.2305(2) -0.1075(2) -0.05493(18) 0.0318(5) Uani 1 1 d .
H46A H -0.2531 -0.0658 -0.1088 0.038 Uiso 1 1 calc R
C47 C -0.14670(18) -0.05383(17) 0.05711(16) 0.0205(4) Uani 1 1 d .
C48 C -0.10096(19) 0.06909(18) 0.09265(18) 0.0228(4) Uani 1 1 d .
C49 C -0.0754(2) 0.1182(2) 0.0215(2) 0.0302(5) Uani 1 1 d .
H49A H -0.0855 0.0723 -0.0498 0.036 Uiso 1 1 calc R
C50 C -0.0357(2) 0.2328(2) 0.0539(2) 0.0371(6) Uani 1 1 d .
H50A H -0.0173 0.2645 0.0052 0.044 Uiso 1 1 calc R
C51 C -0.0226(2) 0.3017(2) 0.1564(2) 0.0380(6) Uani 1 1 d .
H51A H 0.0052 0.3804 0.1784 0.046 Uiso 1 1 calc R
C52 C -0.0503(2) 0.25496(19) 0.2268(2) 0.0308(5) Uani 1 1 d .
H52A H -0.0431 0.3019 0.2967 0.037 Uiso 1 1 calc R
C53 C -0.08845(19) 0.13969(17) 0.19537(18) 0.0230(4) Uani 1 1 d .
H53A H -0.1063 0.1084 0.2446 0.028 Uiso 1 1 calc R
C61 C 0.21018(17) -0.14984(15) 0.53394(15) 0.0158(4) Uani 1 1 d .
C62 C 0.26685(17) -0.24447(16) 0.58189(17) 0.0173(4) Uani 1 1 d .
C63 C 0.30778(19) -0.22646(17) 0.69730(18) 0.0226(4) Uani 1 1 d .
H63A H 0.2904 -0.1611 0.7393 0.027 Uiso 1 1 calc R
C64 C 0.3732(2) -0.30093(19) 0.75307(19) 0.0284(5) Uani 1 1 d .
H64A H 0.4027 -0.2857 0.8326 0.034 Uiso 1 1 calc R
C65 C 0.3951(2) -0.39821(19) 0.6909(2) 0.0314(5) Uani 1 1 d .
H65A H 0.4391 -0.4505 0.7278 0.038 Uiso 1 1 calc R
C66 C 0.3531(2) -0.41892(17) 0.5762(2) 0.0263(5) Uani 1 1 d .
H66A H 0.3672 -0.4867 0.5347 0.032 Uiso 1 1 calc R
C67 C 0.28984(18) -0.34306(16) 0.51817(17) 0.0197(4) Uani 1 1 d .
C68 C 0.25120(19) -0.37163(16) 0.39498(18) 0.0211(4) Uani 1 1 d .
C69 C 0.3290(2) -0.42113(17) 0.35101(19) 0.0269(5) Uani 1 1 d .
H69A H 0.4071 -0.4339 0.4012 0.032 Uiso 1 1 calc R
C70 C 0.2943(2) -0.45176(19) 0.2360(2) 0.0335(5) Uani 1 1 d .
H70A H 0.3486 -0.4851 0.2082 0.040 Uiso 1 1 calc R
C71 C 0.1807(2) -0.43411(19) 0.1610(2) 0.0331(5) Uani 1 1 d .
H71A H 0.1567 -0.4552 0.0819 0.040 Uiso 1 1 calc R
C72 C 0.1026(2) -0.38507(18) 0.20325(19) 0.0298(5) Uani 1 1 d .
H72A H 0.0246 -0.3725 0.1526 0.036 Uiso 1 1 calc R
C73 C 0.13709(19) -0.35430(17) 0.31818(18) 0.0241(4) Uani 1 1 d .
H73A H 0.0824 -0.3208 0.3455 0.029 Uiso 1 1 calc R

loop_
_atom_site_aniso_label
_atom_site_aniso_U_11
_atom_site_aniso_U_22
_atom_site_aniso_U_33
_atom_site_aniso_U_23
_atom_site_aniso_U_13
_atom_site_aniso_U_12
Fe1 0.01265(14) 0.01471(13) 0.01256(14) 0.00233(10) 0.00582(11) 0.00120(10)
Fe2 0.01121(18) 0.01412(17) 0.01103(18) 0.00238(14) 0.00568(15) 0.00285(13)
O1 0.0150(7) 0.0165(6) 0.0163(7) 0.0033(5) 0.0066(5) 0.0009(5)
O2 0.0153(7) 0.0197(7) 0.0177(7) 0.0010(5) 0.0078(6) 0.0028(5)
O3 0.0194(7) 0.0199(6) 0.0120(6) 0.0015(5) 0.0080(6) -0.0001(5)
O4 0.0133(7) 0.0232(7) 0.0144(7) 0.0047(5) 0.0053(5) 0.0014(5)
O5 0.0176(7) 0.0246(7) 0.0196(7) 0.0095(6) 0.0108(6) 0.0089(5)
O6 0.0209(7) 0.0175(6) 0.0213(7) 0.0067(5) 0.0132(6) 0.0055(5)
O7 0.0191(7) 0.0201(7) 0.0235(7) 0.0060(6) 0.0094(6) 0.0012(5)
O8 0.0169(7) 0.0221(7) 0.0172(7) 0.0037(5) 0.0100(6) 0.0025(5)
C1 0.0424(14) 0.0193(10) 0.0407(14) 0.0106(10) 0.0229(12) 0.0054(9)
C2 0.0179(10) 0.0290(11) 0.0272(11) 0.0125(9) 0.0094(9) -0.0018(8)
C3 0.0158(10) 0.0353(11) 0.0230(11) 0.0134(9) 0.0115(9) 0.0052(8)
C4 0.0245(11) 0.0250(10) 0.0257(11) 0.0015(9) 0.0146(9) 0.0056(8)
C21 0.0187(10) 0.0147(8) 0.0161(9) 0.0050(7) 0.0083(8) 0.0016(7)
C22 0.0209(10) 0.0149(9) 0.0260(11) 0.0017(8) 0.0152(9) -0.0005(7)
C23 0.0262(11) 0.0207(10) 0.0384(13) 0.0072(9) 0.0200(10) 0.0042(8)
C24 0.0384(14) 0.0193(10) 0.0579(17) 0.0094(11) 0.0330(13) 0.0089(9)
C25 0.0487(16) 0.0166(10) 0.0544(17) -0.0048(10) 0.0382(14) -0.0011(10)
C26 0.0374(14) 0.0242(11) 0.0349(13) -0.0078(9) 0.0245(11) -0.0090(9)
C27 0.0233(11) 0.0202(9) 0.0264(11) -0.0036(8) 0.0171(9) -0.0051(8)
C28 0.0222(11) 0.0359(12) 0.0163(10) -0.0045(9) 0.0122(9) 0.0011(9)
C29 0.0196(11) 0.0349(11) 0.0180(10) 0.0005(9) 0.0101(9) 0.0051(9)
C30 0.0351(14) 0.0478(14) 0.0220(12) 0.0037(10) 0.0152(11) 0.0143(11)
C31 0.0339(14) 0.0674(19) 0.0189(12) 0.0009(12) 0.0103(11) 0.0220(13)
C32 0.0180(12) 0.080(2) 0.0165(11) -0.0121(12) 0.0047(10) 0.0059(12)
C33 0.0261(12) 0.0466(14) 0.0238(12) -0.0108(10) 0.0151(10) -0.0055(10)
C41 0.0157(9) 0.0125(8) 0.0153(9) 0.0027(7) 0.0062(8) 0.0045(7)
C42 0.0126(9) 0.0235(9) 0.0157(9) 0.0020(7) 0.0087(8) 0.0048(7)
C43 0.0178(10) 0.0250(10) 0.0188(10) 0.0009(8) 0.0087(8) 0.0012(8)
C44 0.0252(12) 0.0319(12) 0.0264(12) -0.0068(9) 0.0125(10) -0.0027(9)
C45 0.0251(12) 0.0505(15) 0.0144(11) -0.0055(10) 0.0001(9) 0.0038(10)
C46 0.0292(12) 0.0464(14) 0.0162(11) 0.0083(10) 0.0070(9) 0.0151(10)
C47 0.0178(10) 0.0304(10) 0.0154(10) 0.0053(8) 0.0098(8) 0.0096(8)
C48 0.0192(10) 0.0312(11) 0.0232(11) 0.0137(9) 0.0106(9) 0.0130(8)
C49 0.0313(12) 0.0428(13) 0.0329(12) 0.0223(11) 0.0222(11) 0.0225(10)
C50 0.0366(14) 0.0464(14) 0.0568(17) 0.0372(13) 0.0337(13) 0.0244(11)
C51 0.0353(14) 0.0303(12) 0.0637(18) 0.0261(12) 0.0287(13) 0.0156(10)
C52 0.0299(12) 0.0256(11) 0.0417(14) 0.0125(10) 0.0186(11) 0.0120(9)
C53 0.0216(11) 0.0269(10) 0.0270(11) 0.0127(9) 0.0139(9) 0.0104(8)
C61 0.0140(9) 0.0169(9) 0.0145(9) 0.0024(7) 0.0056(7) 0.0010(7)
C62 0.0140(9) 0.0183(9) 0.0233(10) 0.0081(8) 0.0106(8) 0.0034(7)
C63 0.0235(11) 0.0251(10) 0.0256(11) 0.0102(9) 0.0150(9) 0.0085(8)
C64 0.0310(12) 0.0375(12) 0.0273(12) 0.0188(10) 0.0170(10) 0.0135(10)
C65 0.0333(13) 0.0328(12) 0.0427(14) 0.0256(11) 0.0218(11) 0.0170(10)
C66 0.0274(12) 0.0193(10) 0.0394(13) 0.0122(9) 0.0193(10) 0.0097(8)
C67 0.0179(10) 0.0166(9) 0.0266(11) 0.0069(8) 0.0115(9) 0.0029(7)
C68 0.0216(10) 0.0136(9) 0.0260(11) 0.0022(8) 0.0106(9) 0.0024(7)
C69 0.0242(11) 0.0225(10) 0.0316(12) 0.0052(9) 0.0115(10) 0.0082(8)
C70 0.0375(14) 0.0285(11) 0.0326(13) -0.0006(10) 0.0189(11) 0.0120(10)
C71 0.0387(14) 0.0277(11) 0.0233(12) -0.0019(9) 0.0103(10) 0.0052(10)
C72 0.0268(12) 0.0262(11) 0.0268(12) 0.0021(9) 0.0064(10) 0.0030(9)
C73 0.0216(11) 0.0194(9) 0.0296(12) 0.0033(8) 0.0120(9) 0.0038(8)

loop_
_atom_type_symbol
_atom_type_description
_atom_type_scat_dispersion_real
_atom_type_scat_dispersion_imag
_atom_type_scat_source
C C 0.0033 0.0016 'International Tables Vol C Tables 4.2.6.8 and 6.1.1.4'
H H 0.0000 0.0000 'International Tables Vol C Tables 4.2.6.8 and 6.1.1.4'
N N 0.0061 0.0033 'International Tables Vol C Tables 4.2.6.8 and 6.1.1.4'
O O 0.0106 0.0060 'International Tables Vol C Tables 4.2.6.8 and 6.1.1.4'
Fe Fe 0.3463 0.8444 'International Tables Vol C Tables 4.2.6.8 and 6.1.1.4'

loop_
_geom_angle_atom_site_label_1
_geom_angle_atom_site_label_2
_geom_angle_atom_site_label_3
_geom_angle
_geom_angle_site_symmetry_1
_geom_angle_site_symmetry_3
O4 Fe1 O6 101.82(7) . .
O4 Fe1 O8 101.75(9) . .
O6 Fe1 O8 84.69(6) . .
O4 Fe1 O2 150.27(6) . .
O6 Fe1 O2 93.56(8) . .
O8 Fe1 O2 104.92(8) . .
O4 Fe1 O1 93.12(9) . .
O6 Fe1 O1 97.24(7) . .
O8 Fe1 O1 164.31(5) . .
O2 Fe1 O1 59.48(8) . .
O4 Fe1 O7 94.10(8) . .
O6 Fe1 O7 155.56(6) . .
O8 Fe1 O7 73.90(7) . .
O2 Fe1 O7 81.01(8) . .
O1 Fe1 O7 100.31(7) . .
O5 Fe2 O5 180.00(8) 2_556 .
O5 Fe2 O3 88.99(7) 2_556 .
O5 Fe2 O3 91.01(7) . .
O5 Fe2 O3 91.01(7) 2_556 2_556
O5 Fe2 O3 88.99(7) . 2_556
O3 Fe2 O3 180.0 . 2_556
O5 Fe2 O1 91.95(9) 2_556 2_556
O5 Fe2 O1 88.05(9) . 2_556
O3 Fe2 O1 91.99(6) . 2_556
O3 Fe2 O1 88.01(6) 2_556 2_556
O5 Fe2 O1 88.05(9) 2_556 .
O5 Fe2 O1 91.95(9) . .
O3 Fe2 O1 88.01(6) . .
O3 Fe2 O1 91.99(6) 2_556 .
O1 Fe2 O1 180.0 2_556 .
C21 O1 Fe2 131.92(13) . .
C21 O1 Fe1 89.00(13) . .
Fe2 O1 Fe1 110.93(8) . .
C21 O2 Fe1 90.94(12) . .
C41 O3 Fe2 139.88(13) . .
C41 O4 Fe1 126.04(13) . .
C61 O5 Fe2 134.61(13) . .
C61 O6 Fe1 134.18(12) . .
C2 O7 C1 111.92(16) . .
C2 O7 Fe1 106.53(12) . .
C1 O7 Fe1 120.60(13) . .
C3 O8 C4 111.77(16) . .
C3 O8 Fe1 117.77(13) . .
C4 O8 Fe1 117.77(12) . .
O7 C1 H1A 109.5 . .
O7 C1 H1B 109.5 . .
H1A C1 H1B 109.5 . .
O7 C1 H1C 109.5 . .
H1A C1 H1C 109.5 . .
H1B C1 H1C 109.5 . .
O7 C2 C3 106.76(16) . .
O7 C2 H2A 110.4 . .
C3 C2 H2A 110.4 . .
O7 C2 H2B 110.4 . .
C3 C2 H2B 110.4 . .
H2A C2 H2B 108.6 . .
O8 C3 C2 107.60(17) . .
O8 C3 H3A 110.2 . .
C2 C3 H3A 110.2 . .
O8 C3 H3B 110.2 . .
C2 C3 H3B 110.2 . .
H3A C3 H3B 108.5 . .
O8 C4 H4A 109.5 . .
O8 C4 H4B 109.5 . .
H4A C4 H4B 109.5 . .
O8 C4 H4C 109.5 . .
H4A C4 H4C 109.5 . .
H4B C4 H4C 109.5 . .
O2 C21 O1 120.09(18) . .
O2 C21 C22 121.06(17) . .
O1 C21 C22 118.42(18) . .
C23 C22 C27 120.47(19) . .
C23 C22 C21 116.06(19) . .
C27 C22 C21 123.25(19) . .
C22 C23 C24 120.3(2) . .
C22 C23 H23A 119.9 . .
C24 C23 H23A 119.9 . .
C25 C24 C23 119.9(2) . .
C25 C24 H24A 120.1 . .
C23 C24 H24A 120.1 . .
C24 C25 C26 120.0(2) . .
C24 C25 H25A 120.0 . .
C26 C25 H25A 120.0 . .
C25 C26 C27 121.8(2) . .
C25 C26 H26A 119.1 . .
C27 C26 H26A 119.1 . .
C22 C27 C26 117.6(2) . .
C22 C27 C28 123.44(18) . .
C26 C27 C28 118.6(2) . .
C29 C28 C33 118.1(2) . .
C29 C28 C27 120.5(2) . .
C33 C28 C27 121.2(2) . .
C30 C29 C28 121.0(2) . .
C30 C29 H29A 119.5 . .
C28 C29 H29A 119.5 . .
C31 C30 C29 120.2(3) . .
C31 C30 H30A 119.9 . .
C29 C30 H30A 119.9 . .
C32 C31 C30 119.9(3) . .
C32 C31 H31A 120.1 . .
C30 C31 H31A 120.1 . .
C31 C32 C33 120.5(2) . .
C31 C32 H32A 119.7 . .
C33 C32 H32A 119.7 . .
C32 C33 C28 120.2(3) . .
C32 C33 H33A 119.9 . .
C28 C33 H33A 119.9 . .
O3 C41 O4 126.76(17) . .
O3 C41 C42 117.01(18) . .
O4 C41 C42 116.18(17) . .
C43 C42 C47 120.12(19) . .
C43 C42 C41 116.98(18) . .
C47 C42 C41 122.87(18) . .
C44 C43 C42 121.2(2) . .
C44 C43 H43A 119.4 . .
C42 C43 H43A 119.4 . .
C43 C44 C45 119.3(2) . .
C43 C44 H44A 120.3 . .
C45 C44 H44A 120.3 . .
C44 C45 C46 119.8(2) . .
C44 C45 H45A 120.1 . .
C46 C45 H45A 120.1 . .
C45 C46 C47 122.1(2) . .
C45 C46 H46A 118.9 . .
C47 C46 H46A 118.9 . .
C46 C47 C42 117.3(2) . .
C46 C47 C48 120.10(19) . .
C42 C47 C48 122.54(18) . .
C53 C48 C49 118.0(2) . .
C53 C48 C47 120.88(18) . .
C49 C48 C47 121.0(2) . .
C50 C49 C48 120.7(2) . .
C50 C49 H49A 119.6 . .
C48 C49 H49A 119.6 . .
C49 C50 C51 120.7(2) . .
C49 C50 H50A 119.6 . .
C51 C50 H50A 119.6 . .
C50 C51 C52 119.3(2) . .
C50 C51 H51A 120.3 . .
C52 C51 H51A 120.3 . .
C51 C52 C53 120.2(2) . .
C51 C52 H52A 119.9 . .
C53 C52 H52A 119.9 . .
C52 C53 C48 121.0(2) . .
C52 C53 H53A 119.5 . .
C48 C53 H53A 119.5 . .
O6 C61 O5 127.21(18) . .
O6 C61 C62 115.55(17) . .
O5 C61 C62 117.16(17) . .
C63 C62 C67 119.39(18) . .
C63 C62 C61 116.61(17) . .
C67 C62 C61 123.73(18) . .
C64 C63 C62 121.9(2) . .
C64 C63 H63A 119.0 . .
C62 C63 H63A 119.0 . .
C63 C64 C65 118.9(2) . .
C63 C64 H64A 120.5 . .
C65 C64 H64A 120.5 . .
C66 C65 C64 120.1(2) . .
C66 C65 H65A 120.0 . .
C64 C65 H65A 120.0 . .
C65 C66 C67 122.1(2) . .
C65 C66 H66A 118.9 . .
C67 C66 H66A 118.9 . .
C66 C67 C62 117.5(2) . .
C66 C67 C68 117.99(18) . .
C62 C67 C68 124.49(18) . .
C73 C68 C69 117.5(2) . .
C73 C68 C67 122.65(19) . .
C69 C68 C67 119.81(19) . .
C70 C69 C68 121.3(2) . .
C70 C69 H69A 119.4 . .
C68 C69 H69A 119.4 . .
C69 C70 C71 120.5(2) . .
C69 C70 H70A 119.8 . .
C71 C70 H70A 119.8 . .
C70 C71 C72 118.9(2) . .
C70 C71 H71A 120.5 . .
C72 C71 H71A 120.5 . .
C73 C72 C71 120.7(2) . .
C73 C72 H72A 119.7 . .
C71 C72 H72A 119.7 . .
C72 C73 C68 121.1(2) . .
C72 C73 H73A 119.5 . .
C68 C73 H73A 119.5 . .

loop_
_geom_bond_atom_site_label_1
_geom_bond_atom_site_label_2
_geom_bond_distance
_geom_bond_site_symmetry_2
Fe1 O4 1.989(2) .
Fe1 O6 2.0552(18) .
Fe1 O8 2.131(2) .
Fe1 O2 2.192(2) .
Fe1 O1 2.2238(19) .
Fe1 O7 2.2637(18) .
Fe2 O5 2.1171(19) 2_556
Fe2 O5 2.1171(19) .
Fe2 O3 2.118(2) .
Fe2 O3 2.118(2) 2_556
Fe2 O1 2.153(2) 2_556
Fe2 O1 2.153(2) .
O1 C21 1.273(2) .
O2 C21 1.255(3) .
O3 C41 1.249(2) .
O4 C41 1.269(3) .
O5 C61 1.257(2) .
O6 C61 1.253(2) .
O7 C2 1.433(3) .
O7 C1 1.436(3) .
O8 C3 1.432(2) .
O8 C4 1.442(2) .
C1 H1A 0.9800 .
C1 H1B 0.9800 .
C1 H1C 0.9800 .
C2 C3 1.499(3) .
C2 H2A 0.9900 .
C2 H2B 0.9900 .
C3 H3A 0.9900 .
C3 H3B 0.9900 .
C4 H4A 0.9800 .
C4 H4B 0.9800 .
C4 H4C 0.9800 .
C21 C22 1.506(3) .
C22 C23 1.393(3) .
C22 C27 1.404(3) .
C23 C24 1.397(3) .
C23 H23A 0.9500 .
C24 C25 1.375(4) .
C24 H24A 0.9500 .
C25 C26 1.381(4) .
C25 H25A 0.9500 .
C26 C27 1.405(3) .
C26 H26A 0.9500 .
C27 C28 1.483(3) .
C28 C29 1.394(3) .
C28 C33 1.398(3) .
C29 C30 1.386(3) .
C29 H29A 0.9500 .
C30 C31 1.379(4) .
C30 H30A 0.9500 .
C31 C32 1.370(4) .
C31 H31A 0.9500 .
C32 C33 1.398(4) .
C32 H32A 0.9500 .
C33 H33A 0.9500 .
C41 C42 1.502(3) .
C42 C43 1.392(3) .
C42 C47 1.405(3) .
C43 C44 1.379(3) .
C43 H43A 0.9500 .
C44 C45 1.381(4) .
C44 H44A 0.9500 .
C45 C46 1.383(4) .
C45 H45A 0.9500 .
C46 C47 1.396(3) .
C46 H46A 0.9500 .
C47 C48 1.490(3) .
C48 C53 1.395(3) .
C48 C49 1.399(3) .
C49 C50 1.381(4) .
C49 H49A 0.9500 .
C50 C51 1.383(4) .
C50 H50A 0.9500 .
C51 C52 1.386(3) .
C51 H51A 0.9500 .
C52 C53 1.388(3) .
C52 H52A 0.9500 .
C53 H53A 0.9500 .
C61 C62 1.515(3) .
C62 C63 1.387(3) .
C62 C67 1.416(3) .
C63 C64 1.385(3) .
C63 H63A 0.9500 .
C64 C65 1.388(3) .
C64 H64A 0.9500 .
C65 C66 1.374(3) .
C65 H65A 0.9500 .
C66 C67 1.404(3) .
C66 H66A 0.9500 .
C67 C68 1.480(3) .
C68 C73 1.399(3) .
C68 C69 1.401(3) .
C69 C70 1.382(3) .
C69 H69A 0.9500 .
C70 C71 1.387(3) .
C70 H70A 0.9500 .
C71 C72 1.388(3) .
C71 H71A 0.9500 .
C72 C73 1.382(3) .
C72 H72A 0.9500 .
C73 H73A 0.9500 .
